data_7249602
loop_
_publ_author_name
'Kushwaha, Aparna'
'Srivastava, Devyani'
'Kociok-K\"ohn, Gabriele'
'Ahmed, Sarfaraz'
'Tiekink, Edward R. T.'
'Kumar, Abhinav'

_publ_section_title
;
 On the nature and interplay of Hg&#x00B7;&#x00B7;&#x00B7;O/S
 spodium-bonding and O&#x00B7;&#x00B7;&#x00B7;S chalcogen-bonding in
 one-dimensional phenylmercury(II)
 3-alkoxycyclobutene-1,2-dione-4-thiolate coordination polymers
;
_journal_name_full CrystEngComm
_journal_paper_doi 10.1039/D4CE00879K
_journal_year 2024
_chemical_formula_moiety 'C12 H10 Hg O3 S'
_chemical_formula_sum 'C12 H10 Hg O3 S'
_chemical_formula_weight 434.85
_space_group_crystal_system triclinic
_space_group_IT_number 2
_space_group_name_Hall '-P 1'
_space_group_name_H-M_alt 'P -1'
_atom_sites_solution_hydrogens geom
_atom_sites_solution_primary direct
_atom_sites_solution_secondary difmap
_audit_creation_method SHELXL-2017/1
_audit_update_record
;
2024-08-03 deposited with the CCDC.	2024-11-19 downloaded from the CCDC.
;
_cell_angle_alpha 101.423(4)
_cell_angle_beta 102.236(4)
_cell_angle_gamma 90.002(3)
_cell_formula_units_Z 2
_cell_length_a 6.1120(2)
_cell_length_b 7.8713(3)
_cell_length_c 14.3546(8)
_cell_measurement_reflns_used 4506
_cell_measurement_temperature 150(2)
_cell_measurement_theta_max 26.2800
_cell_measurement_theta_min 3.2700
_cell_volume 660.90(5)
_computing_cell_refinement 'CrysAlisPro (Rigaku OD, 2023)'
_computing_data_collection 'CrysAlisPro (Rigaku OD, 2023)'
_computing_data_reduction 'CrysAlisPro (Rigaku OD, 2023)'
_computing_molecular_graphics 'ORTEP-3 for Windows (Farrugia, 2012), DIAMOND (Brandenburg, 2006)'
_computing_publication_material 'SHELXL-2017/1 (Sheldrick, 2015b)'
_computing_structure_refinement 'SHELXL-2017/1 (Sheldrick, 2015b)'
_computing_structure_solution 'SHELXS (Sheldrick, 2015a)'
_diffrn_ambient_environment N~2~
_diffrn_ambient_temperature 150(2)
_diffrn_detector 'CCD plate'
_diffrn_detector_area_resol_mean 8.0734
_diffrn_detector_type EosS2
_diffrn_measured_fraction_theta_full 0.999
_diffrn_measured_fraction_theta_max 0.997
_diffrn_measurement_device 'four-circle diffractometer'
_diffrn_measurement_device_type 'New Xcalibur, EosS2'
_diffrn_measurement_method '\w scans'
_diffrn_radiation_monochromator graphite
_diffrn_radiation_probe x-ray
_diffrn_radiation_type MoK\a
_diffrn_radiation_wavelength 0.71073
_diffrn_reflns_av_R_equivalents 0.0596
_diffrn_reflns_av_unetI/netI 0.0600
_diffrn_reflns_Laue_measured_fraction_full 0.999
_diffrn_reflns_Laue_measured_fraction_max 0.997
_diffrn_reflns_limit_h_max 7
_diffrn_reflns_limit_h_min -7
_diffrn_reflns_limit_k_max 9
_diffrn_reflns_limit_k_min -9
_diffrn_reflns_limit_l_max 17
_diffrn_reflns_limit_l_min -17
_diffrn_reflns_number 10155
_diffrn_reflns_point_group_measured_fraction_full 0.999
_diffrn_reflns_point_group_measured_fraction_max 0.997
_diffrn_reflns_theta_full 25.242
_diffrn_reflns_theta_max 26.399
_diffrn_reflns_theta_min 2.966
_diffrn_source 'fine-focus sealed X-ray tube'
_diffrn_source_type 'Enhance (Mo) X-ray Source'
_exptl_absorpt_coefficient_mu 11.794
_exptl_absorpt_correction_T_max 0.836
_exptl_absorpt_correction_T_min 0.151
_exptl_absorpt_correction_type analytical
_exptl_absorpt_process_details
;
CrysAlisPro 1.171.42.95a (Rigaku Oxford Diffraction, 2023)
Analytical numeric absorption correction using a multifaceted crystal
model based on expressions derived by R.C. Clark & J.S. Reid.
(Clark, R. C. & Reid, J. S. (1995). Acta Cryst. A51, 887-897)
Empirical absorption correction using spherical harmonics,
implemented in SCALE3 ABSPACK scaling algorithm.
;
_exptl_crystal_colour colourless
_exptl_crystal_density_diffrn 2.185
_exptl_crystal_description plate
_exptl_crystal_F_000 404
_exptl_crystal_size_max 0.212
_exptl_crystal_size_mid 0.157
_exptl_crystal_size_min 0.015
_refine_diff_density_max 1.179
_refine_diff_density_min -0.805
_refine_diff_density_rms 0.185
_refine_ls_extinction_method none
_refine_ls_goodness_of_fit_ref 1.075
_refine_ls_hydrogen_treatment constr
_refine_ls_matrix_type full
_refine_ls_number_parameters 228
_refine_ls_number_reflns 2707
_refine_ls_number_restraints 72
_refine_ls_restrained_S_all 1.066
_refine_ls_R_factor_all 0.0487
_refine_ls_R_factor_gt 0.0396
_refine_ls_shift/su_max 0.001
_refine_ls_shift/su_mean 0.000
_refine_ls_structure_factor_coef Fsqd
_refine_ls_weighting_details 'w=1/[\s^2^(Fo^2^)+(0.0301P)^2^] where P=(Fo^2^+2Fc^2^)/3'
_refine_ls_weighting_scheme calc
_refine_ls_wR_factor_gt 0.0717
_refine_ls_wR_factor_ref 0.0750
_reflns_Friedel_coverage 0.000
_reflns_number_gt 2393
_reflns_number_total 2707
_reflns_threshold_expression 'I > 2\s(I)'
_cod_data_source_file d4ce00879k2.cif
_cod_data_source_block shelx_CCDC1
_cod_database_code 7249602
_shelx_shelxl_version_number 2017/1
_shelx_space_group_comment
;
The symmetry employed for this shelxl refinement is uniquely defined
by the following loop, which should always be used as a source of
symmetry information in preference to the above space-group names.
They are only intended as comments.
;
_shelx_estimated_absorpt_t_min 0.189
_shelx_estimated_absorpt_t_max 0.843

loop_
_space_group_symop_operation_xyz
'x, y, z'
'-x, -y, -z'

loop_
_atom_site_label
_atom_site_type_symbol
_atom_site_fract_x
_atom_site_fract_y
_atom_site_fract_z
_atom_site_U_iso_or_equiv
_atom_site_adp_type
_atom_site_occupancy
_atom_site_site_symmetry_order
_atom_site_calc_flag
_atom_site_refinement_flags_posn
_atom_site_refinement_flags_adp
_atom_site_refinement_flags_occupancy
_atom_site_disorder_assembly
_atom_site_disorder_group
Hg Hg 0.29869(5) 0.98842(3) 0.59766(2) 0.02843(11) Uani 1 1 d . . . . .
S1 S 0.2147(3) 0.8576(2) 0.42872(14) 0.0245(4) Uani 1 1 d . . . . .
C1 C 0.2183(11) 0.6441(8) 0.4372(6) 0.0276(17) Uani 1 1 d . . . . .
C2 C 0.2627(11) 0.5625(8) 0.5250(6) 0.0272(17) Uani 1 1 d . . . . .
O1 O 0.3045(9) 0.6201(6) 0.6123(4) 0.0353(13) Uani 1 1 d . . . . .
C3 C 0.2259(11) 0.3872(9) 0.4535(6) 0.0309(18) Uani 1 1 d . . . . .
O2 O 0.2311(9) 0.2371(6) 0.4622(5) 0.0453(16) Uani 1 1 d . . . . .
C4 C 0.1883(11) 0.4836(8) 0.3754(6) 0.0305(18) Uani 1 1 d . . . . .
O3 O 0.1404(10) 0.4319(7) 0.2812(5) 0.0468(15) Uani 1 1 d . . . . .
C5 C 0.129(5) 0.256(2) 0.2479(17) 0.084(8) Uani 0.5 1 d . . P A 1
H5A H 0.277182 0.208328 0.268048 0.101 Uiso 0.5 1 calc R U P A 1
H5B H 0.019676 0.201461 0.276229 0.101 Uiso 0.5 1 calc R U P A 1
C6 C 0.069(10) 0.224(3) 0.156(2) 0.27(4) Uani 0.5 1 d . . P A 1
H6A H -0.087621 0.253813 0.137202 0.398 Uiso 0.5 1 calc R U P A 1
H6B H 0.082925 0.099729 0.131559 0.398 Uiso 0.5 1 calc R U P A 1
H6C H 0.164285 0.291806 0.129243 0.398 Uiso 0.5 1 calc R U P A 1
C5A C 0.113(4) 0.547(2) 0.2141(15) 0.062(6) Uani 0.5 1 d . . P A 2
H5A1 H 0.253486 0.616412 0.223677 0.074 Uiso 0.5 1 calc R U P A 2
H5A2 H -0.007313 0.627323 0.226151 0.074 Uiso 0.5 1 calc R U P A 2
C6A C 0.054(6) 0.447(4) 0.1144(19) 0.129(12) Uani 0.5 1 d . . P A 2
H6A1 H 0.180265 0.376463 0.100478 0.194 Uiso 0.5 1 calc R U P A 2
H6A2 H 0.020997 0.526002 0.069036 0.194 Uiso 0.5 1 calc R U P A 2
H6A3 H -0.077804 0.370386 0.106817 0.194 Uiso 0.5 1 calc R U P A 2
C7 C 0.356(6) 1.096(5) 0.740(3) 0.023(8) Uani 0.5 1 d . U P B 1
C8 C 0.249(3) 1.023(2) 0.8042(14) 0.055(5) Uani 0.5 1 d . U P B 1
H8 H 0.146264 0.926860 0.777325 0.066 Uiso 0.5 1 calc R U P B 1
C9 C 0.292(4) 1.090(3) 0.9070(19) 0.084(7) Uani 0.5 1 d . U P B 1
H9 H 0.220967 1.037547 0.947826 0.101 Uiso 0.5 1 calc R U P B 1
C10 C 0.439(5) 1.233(4) 0.945(2) 0.062(8) Uani 0.5 1 d . U P B 1
H10 H 0.462890 1.283549 1.012906 0.075 Uiso 0.5 1 calc R U P B 1
C11 C 0.549(4) 1.303(3) 0.8874(18) 0.076(6) Uani 0.5 1 d . U P B 1
H11 H 0.652118 1.398568 0.914977 0.091 Uiso 0.5 1 calc R U P B 1
C12 C 0.509(4) 1.231(3) 0.7844(17) 0.070(6) Uani 0.5 1 d . U P B 1
H12 H 0.591520 1.278595 0.745897 0.085 Uiso 0.5 1 calc R U P B 1
C7A C 0.386(6) 1.089(6) 0.750(3) 0.036(11) Uani 0.5 1 d . U P B 2
C8A C 0.278(3) 1.233(2) 0.7854(15) 0.059(5) Uani 0.5 1 d . U P B 2
H8A H 0.170306 1.285354 0.743071 0.071 Uiso 0.5 1 calc R U P B 2
C9A C 0.331(4) 1.300(3) 0.8881(19) 0.079(7) Uani 0.5 1 d . U P B 2
H9A H 0.253474 1.392586 0.918025 0.095 Uiso 0.5 1 calc R U P B 2
C10A C 0.513(5) 1.217(4) 0.944(3) 0.074(10) Uani 0.5 1 d . U P B 2
H10A H 0.555829 1.259046 1.012205 0.088 Uiso 0.5 1 calc R U P B 2
C11A C 0.615(4) 1.094(3) 0.9061(18) 0.077(6) Uani 0.5 1 d . U P B 2
H11A H 0.733113 1.045582 0.945728 0.092 Uiso 0.5 1 calc R U P B 2
C12A C 0.556(3) 1.026(3) 0.8051(15) 0.059(5) Uani 0.5 1 d . U P B 2
H12A H 0.638250 0.934484 0.776791 0.070 Uiso 0.5 1 calc R U P B 2

loop_
_atom_site_aniso_label
_atom_site_aniso_U_11
_atom_site_aniso_U_22
_atom_site_aniso_U_33
_atom_site_aniso_U_23
_atom_site_aniso_U_13
_atom_site_aniso_U_12
Hg 0.02969(18) 0.02138(16) 0.03547(19) 0.00669(11) 0.00891(13) 0.00206(11)
S1 0.0255(9) 0.0128(8) 0.0374(11) 0.0076(7) 0.0094(8) 0.0038(7)
C1 0.016(3) 0.018(3) 0.057(5) 0.016(3) 0.015(3) 0.005(3)
C2 0.010(3) 0.021(3) 0.053(6) 0.009(4) 0.012(4) 0.004(3)
O1 0.030(3) 0.030(3) 0.052(4) 0.018(3) 0.014(3) 0.004(2)
C3 0.020(4) 0.021(4) 0.058(6) 0.016(4) 0.014(4) 0.001(3)
O2 0.037(3) 0.019(3) 0.089(5) 0.023(3) 0.021(3) 0.007(2)
C4 0.020(4) 0.018(4) 0.053(6) 0.005(3) 0.011(4) 0.003(3)
O3 0.059(4) 0.029(3) 0.050(4) 0.001(3) 0.013(3) 0.001(3)
C5 0.13(2) 0.024(9) 0.068(16) -0.007(10) -0.021(15) 0.002(11)
C6 0.60(10) 0.046(16) 0.07(2) -0.015(15) -0.06(4) -0.01(3)
C5A 0.090(15) 0.031(9) 0.055(13) -0.015(9) 0.019(12) -0.012(9)
C6A 0.19(4) 0.11(2) 0.07(2) 0.001(17) 0.01(2) 0.01(2)
C7 0.025(9) 0.023(9) 0.022(9) 0.005(5) 0.003(5) 0.003(5)
C8 0.055(6) 0.055(6) 0.055(6) 0.010(5) 0.013(5) -0.002(5)
C9 0.086(8) 0.087(8) 0.082(8) 0.016(5) 0.024(5) 0.000(5)
C10 0.061(9) 0.066(9) 0.057(9) 0.005(5) 0.013(5) 0.006(5)
C11 0.077(8) 0.074(8) 0.074(8) 0.010(5) 0.015(5) -0.002(5)
C12 0.073(7) 0.072(7) 0.066(7) 0.010(5) 0.017(5) -0.005(5)
C7A 0.036(12) 0.036(12) 0.036(12) 0.005(5) 0.007(5) 0.005(5)
C8A 0.059(7) 0.059(6) 0.054(7) 0.006(5) 0.008(5) 0.011(5)
C9A 0.079(8) 0.079(8) 0.076(8) 0.009(5) 0.017(5) 0.009(5)
C10A 0.074(11) 0.076(11) 0.069(11) 0.010(5) 0.014(5) 0.004(5)
C11A 0.074(8) 0.078(8) 0.076(8) 0.013(5) 0.011(5) 0.009(5)
C12A 0.058(7) 0.059(6) 0.058(7) 0.011(5) 0.010(5) 0.003(5)

loop_
_atom_type_symbol
_atom_type_description
_atom_type_scat_dispersion_real
_atom_type_scat_dispersion_imag
_atom_type_scat_source
C C 0.0033 0.0016 'International Tables Vol C Tables 4.2.6.8 and 6.1.1.4'
H H 0.0000 0.0000 'International Tables Vol C Tables 4.2.6.8 and 6.1.1.4'
Hg Hg -2.3894 9.2266 'International Tables Vol C Tables 4.2.6.8 and 6.1.1.4'
O O 0.0106 0.0060 'International Tables Vol C Tables 4.2.6.8 and 6.1.1.4'
S S 0.1246 0.1234 'International Tables Vol C Tables 4.2.6.8 and 6.1.1.4'

loop_
_exptl_crystal_face_index_h
_exptl_crystal_face_index_k
_exptl_crystal_face_index_l
_exptl_crystal_face_perp_dist
2 11 -6 0.0785
-2 -11 6 0.0785
-9 1 1 0.0855
8 -1 -1 0.1065
0 1 19 0.0076
0 -1 -19 0.0076

loop_
_geom_angle_atom_site_label_1
_geom_angle_atom_site_label_2
_geom_angle_atom_site_label_3
_geom_angle
_geom_angle_site_symmetry_1
_geom_angle_site_symmetry_3
_geom_angle_publ_flag
C7 Hg S1 177.6(10) . . ?
C7A Hg S1 175.9(11) . . ?
C1 S1 Hg 99.4(3) . . ?
C4 C1 C2 91.5(6) . . ?
C4 C1 S1 138.1(7) . . ?
C2 C1 S1 130.4(6) . . ?
O1 C2 C1 133.8(6) . . ?
O1 C2 C3 139.5(7) . . ?
C1 C2 C3 86.6(6) . . ?
O2 C3 C4 138.0(8) . . ?
O2 C3 C2 134.5(8) . . ?
C4 C3 C2 87.4(5) . . ?
O3 C4 C1 134.1(7) . . ?
O3 C4 C3 131.5(6) . . ?
C1 C4 C3 94.5(7) . . ?
C4 O3 C5 115.6(11) . . ?
C4 O3 C5A 123.9(9) . . ?
C6 C5 O3 109(2) . . ?
C6 C5 H5A 109.8 . . ?
O3 C5 H5A 109.8 . . ?
C6 C5 H5B 109.8 . . ?
O3 C5 H5B 109.8 . . ?
H5A C5 H5B 108.3 . . ?
C5 C6 H6A 109.5 . . ?
C5 C6 H6B 109.5 . . ?
H6A C6 H6B 109.5 . . ?
C5 C6 H6C 109.5 . . ?
H6A C6 H6C 109.5 . . ?
H6B C6 H6C 109.5 . . ?
O3 C5A C6A 109.8(17) . . ?
O3 C5A H5A1 109.7 . . ?
C6A C5A H5A1 109.7 . . ?
O3 C5A H5A2 109.7 . . ?
C6A C5A H5A2 109.7 . . ?
H5A1 C5A H5A2 108.2 . . ?
C5A C6A H6A1 109.5 . . ?
C5A C6A H6A2 109.5 . . ?
H6A1 C6A H6A2 109.5 . . ?
C5A C6A H6A3 109.5 . . ?
H6A1 C6A H6A3 109.5 . . ?
H6A2 C6A H6A3 109.5 . . ?
C12 C7 C8 115(3) . . ?
C12 C7 Hg 124(3) . . ?
C8 C7 Hg 120(2) . . ?
C9 C8 C7 123(2) . . ?
C9 C8 H8 118.6 . . ?
C7 C8 H8 118.6 . . ?
C10 C9 C8 118(2) . . ?
C10 C9 H9 120.9 . . ?
C8 C9 H9 120.9 . . ?
C11 C10 C9 121(3) . . ?
C11 C10 H10 119.7 . . ?
C9 C10 H10 119.7 . . ?
C10 C11 C12 120(2) . . ?
C10 C11 H11 119.8 . . ?
C12 C11 H11 119.8 . . ?
C7 C12 C11 122(2) . . ?
C7 C12 H12 118.8 . . ?
C11 C12 H12 118.8 . . ?
C12A C7A C8A 122(3) . . ?
C12A C7A Hg 120(3) . . ?
C8A C7A Hg 117(3) . . ?
C7A C8A C9A 118(2) . . ?
C7A C8A H8A 120.9 . . ?
C9A C8A H8A 120.9 . . ?
C8A C9A C10A 116(2) . . ?
C8A C9A H9A 122.2 . . ?
C10A C9A H9A 122.2 . . ?
C11A C10A C9A 123(3) . . ?
C11A C10A H10A 118.4 . . ?
C9A C10A H10A 118.4 . . ?
C10A C11A C12A 121(3) . . ?
C10A C11A H11A 119.7 . . ?
C12A C11A H11A 119.7 . . ?
C7A C12A C11A 120(3) . . ?
C7A C12A H12A 120.0 . . ?
C11A C12A H12A 120.0 . . ?

loop_
_geom_bond_atom_site_label_1
_geom_bond_atom_site_label_2
_geom_bond_distance
_geom_bond_site_symmetry_2
_geom_bond_publ_flag
Hg C7 2.00(4) . ?
Hg C7A 2.12(4) . ?
Hg S1 2.3850(19) . ?
S1 C1 1.709(6) . ?
C1 C4 1.380(10) . ?
C1 C2 1.500(11) . ?
C2 O1 1.216(9) . ?
C2 C3 1.533(10) . ?
C3 O2 1.212(8) . ?
C3 C4 1.453(10) . ?
C4 O3 1.303(10) . ?
O3 C5 1.367(18) . ?
O3 C5A 1.43(2) . ?
C5 C6 1.26(3) . ?
C5 H5A 0.9900 . ?
C5 H5B 0.9900 . ?
C6 H6A 0.9800 . ?
C6 H6B 0.9800 . ?
C6 H6C 0.9800 . ?
C5A C6A 1.46(3) . ?
C5A H5A1 0.9900 . ?
C5A H5A2 0.9900 . ?
C6A H6A1 0.9800 . ?
C6A H6A2 0.9800 . ?
C6A H6A3 0.9800 . ?
C7 C12 1.37(4) . ?
C7 C8 1.44(4) . ?
C8 C9 1.43(3) . ?
C8 H8 0.9500 . ?
C9 C10 1.39(4) . ?
C9 H9 0.9500 . ?
C10 C11 1.37(4) . ?
C10 H10 0.9500 . ?
C11 C12 1.44(3) . ?
C11 H11 0.9500 . ?
C12 H12 0.9500 . ?
C7A C12A 1.33(4) . ?
C7A C8A 1.38(4) . ?
C8A C9A 1.43(3) . ?
C8A H8A 0.9500 . ?
C9A C10A 1.46(4) . ?
C9A H9A 0.9500 . ?
C10A C11A 1.25(3) . ?
C10A H10A 0.9500 . ?
C11A C12A 1.41(3) . ?
C11A H11A 0.9500 . ?
C12A H12A 0.9500 . ?

loop_
_geom_torsion_atom_site_label_1
_geom_torsion_atom_site_label_2
_geom_torsion_atom_site_label_3
_geom_torsion_atom_site_label_4
_geom_torsion
_geom_torsion_site_symmetry_1
_geom_torsion_site_symmetry_2
_geom_torsion_site_symmetry_3
_geom_torsion_site_symmetry_4
_geom_torsion_publ_flag
Hg S1 C1 C4 -179.6(8) . . . . ?
Hg S1 C1 C2 -0.3(6) . . . . ?
C4 C1 C2 O1 -179.4(8) . . . . ?
S1 C1 C2 O1 1.1(12) . . . . ?
C4 C1 C2 C3 -0.4(5) . . . . ?
S1 C1 C2 C3 -180.0(6) . . . . ?
O1 C2 C3 O2 -1.6(15) . . . . ?
C1 C2 C3 O2 179.5(8) . . . . ?
O1 C2 C3 C4 179.3(9) . . . . ?
C1 C2 C3 C4 0.4(5) . . . . ?
C2 C1 C4 O3 179.6(8) . . . . ?
S1 C1 C4 O3 -1.0(15) . . . . ?
C2 C1 C4 C3 0.5(6) . . . . ?
S1 C1 C4 C3 179.9(7) . . . . ?
O2 C3 C4 O3 1.4(15) . . . . ?
C2 C3 C4 O3 -179.6(8) . . . . ?
O2 C3 C4 C1 -179.5(9) . . . . ?
C2 C3 C4 C1 -0.5(6) . . . . ?
C1 C4 O3 C5 179.0(15) . . . . ?
C3 C4 O3 C5 -2.2(17) . . . . ?
C1 C4 O3 C5A 2.4(17) . . . . ?
C3 C4 O3 C5A -178.8(13) . . . . ?
C4 O3 C5 C6 176(4) . . . . ?
C4 O3 C5A C6A -178.5(18) . . . . ?
C12 C7 C8 C9 2(4) . . . . ?
Hg C7 C8 C9 177.2(19) . . . . ?
C7 C8 C9 C10 1(4) . . . . ?
C8 C9 C10 C11 -3(4) . . . . ?
C9 C10 C11 C12 2(4) . . . . ?
C8 C7 C12 C11 -4(4) . . . . ?
Hg C7 C12 C11 -179(2) . . . . ?
C10 C11 C12 C7 2(4) . . . . ?
C12A C7A C8A C9A -8(5) . . . . ?
Hg C7A C8A C9A 179(2) . . . . ?
C7A C8A C9A C10A 5(4) . . . . ?
C8A C9A C10A C11A -1(4) . . . . ?
C9A C10A C11A C12A -1(5) . . . . ?
C8A C7A C12A C11A 7(5) . . . . ?
Hg C7A C12A C11A 180(2) . . . . ?
C10A C11A C12A C7A -2(4) . . . . ?
